data_2007278
loop_
_publ_author_name
'Nieger, Martin'
'Hupfer, Heike'
'Bolte, Michael'

_publ_section_title
;
 Structural Investigation of Biphenyl Derivatives
;
_journal_issue 5
_journal_name_full 'Acta Crystallographica Section C'
_journal_page_first 656
_journal_page_last 659
_journal_paper_doi 10.1107/S0108270197017939
_journal_volume 54
_journal_year 1998
_chemical_formula_moiety 'C24 H30 O2'
_chemical_formula_sum 'C24 H30 O2'
_chemical_formula_weight 350.48
_chemical_name_systematic
;
 2,2'-Bis(1-cyclohexanol)-biphenyl
;
_space_group_IT_number 2
_symmetry_cell_setting triclinic
_symmetry_space_group_name_Hall '-P 1'
_symmetry_space_group_name_H-M 'P -1'
_audit_creation_method SHELXL-97
_cell_angle_alpha 88.50(2)
_cell_angle_beta 70.620(10)
_cell_angle_gamma 88.19(2)
_cell_formula_units_Z 2
_cell_length_a 10.082(2)
_cell_length_b 10.1870(10)
_cell_length_c 10.304(2)
_cell_measurement_reflns_used 62
_cell_measurement_temperature 295(2)
_cell_measurement_theta_max 25
_cell_measurement_theta_min 20
_cell_volume 997.7(3)
_computing_cell_refinement 'DIF4 (Stoe & Cie, 1984a)'
_computing_data_collection 'DIF4 (Stoe & Cie, 1984a)'
_computing_data_reduction 'REDU4 (Stoe & Cie, 1984b)'
_computing_molecular_graphics 'XP (SHELXTL-Plus, Sheldrick, 1991)'
_computing_publication_material SHELXL97
_computing_structure_refinement 'SHELXL97 (Sheldrick, 1997b)'
_computing_structure_solution 'SHELXS97 (Sheldrick, 1997a)'
_diffrn_ambient_temperature 295(2)
_diffrn_measurement_device_type 'STOE-Siemens AED'
_diffrn_measurement_method 'profile-fitting (Clegg, 1981)'
_diffrn_radiation_monochromator graphite
_diffrn_radiation_source 'fine-focus sealed tube'
_diffrn_radiation_type MoK\a
_diffrn_radiation_wavelength 0.71069
_diffrn_reflns_av_R_equivalents 0.0212
_diffrn_reflns_av_sigmaI/netI 0.0321
_diffrn_reflns_limit_h_max 11
_diffrn_reflns_limit_h_min -11
_diffrn_reflns_limit_k_max 12
_diffrn_reflns_limit_k_min -12
_diffrn_reflns_limit_l_max 5
_diffrn_reflns_limit_l_min -12
_diffrn_reflns_number 5638
_diffrn_reflns_theta_full 25.00
_diffrn_reflns_theta_max 25.00
_diffrn_reflns_theta_min 3.99
_diffrn_standards_decay_% none
_diffrn_standards_interval_count 200
_diffrn_standards_number 3
_exptl_absorpt_coefficient_mu 0.072
_exptl_absorpt_correction_type none
_exptl_crystal_colour colourless
_exptl_crystal_density_diffrn 1.167
_exptl_crystal_density_meas ?
_exptl_crystal_density_method 'not measured'
_exptl_crystal_description plate
_exptl_crystal_F_000 380
_exptl_crystal_size_max 0.90
_exptl_crystal_size_mid 0.40
_exptl_crystal_size_min 0.20
_refine_diff_density_max 0.159
_refine_diff_density_min -0.220
_refine_ls_extinction_method none
_refine_ls_goodness_of_fit_ref 1.061
_refine_ls_hydrogen_treatment 'see experimental section'
_refine_ls_matrix_type full
_refine_ls_number_parameters 241
_refine_ls_number_reflns 3493
_refine_ls_number_restraints 2
_refine_ls_restrained_S_all 1.061
_refine_ls_R_factor_all 0.0642
_refine_ls_R_factor_gt 0.0466
_refine_ls_shift/su_max <0.001
_refine_ls_shift/su_mean 0.000
_refine_ls_structure_factor_coef Fsqd
_refine_ls_weighting_details 'w = 1/[\s^2^(Fo^2^)+(0.0591P)^2^+0.1181P] where P=(Fo^2^+2Fc^2^)/3'
_refine_ls_weighting_scheme calc
_refine_ls_wR_factor_ref 0.1226
_reflns_number_gt 2592
_reflns_number_total 3493
_reflns_threshold_expression I>2\s(I)
_cod_data_source_file sk1161.cif
_cod_data_source_block I
_cod_depositor_comments
;
The following automatic conversions were performed:

'_exptl_crystal_density_meas' value 'none' was changed to '?' - the
value is perceived as not measured.

Automatic conversion script
Id: cif_fix_values 3008 2015-01-20 13:52:24Z robertas 

The following automatic conversions were performed:

'_refine_ls_weighting_scheme' value 'calc w =
1/[\s^2^(Fo^2^)+(0.0591P)^2^+0.1181P] where P=(Fo^2^+2Fc^2^)/3' was
changed to 'calc'. New tag '_refine_ls_weighting_details' was
created. The value of the new tag was set to 'w =
1/[\s^2^(Fo^2^)+(0.0591P)^2^+0.1181P] where P=(Fo^2^+2Fc^2^)/3'.

Automatic conversion script
Id: cif_fix_values 3143 2015-03-26 13:38:13Z robertas 
;
_cod_database_code 2007278

loop_
_symmetry_equiv_pos_as_xyz
'x, y, z'
'-x, -y, -z'

loop_
_atom_site_label
_atom_site_fract_x
_atom_site_fract_y
_atom_site_fract_z
_atom_site_U_iso_or_equiv
_atom_site_adp_type
_atom_site_calc_flag
_atom_site_refinement_flags
_atom_site_occupancy
_atom_site_disorder_assembly
_atom_site_disorder_group
_atom_site_type_symbol
C1 .61864(16) .40919(16) .24956(16) .0438(4) Uani d . 1 . . C
C2 .48863(15) .46144(14) .24602(15) .0389(4) Uani d . 1 . . C
C3 .47950(18) .59629(16) .21949(17) .0504(4) Uani d . 1 . . C
H3 .3941 .6324 .2182 .061 Uiso calc R 1 . . H
C4 .5918(2) .67748(18) .1953(2) .0616(5) Uani d . 1 . . C
H4 .5817 .7668 .1786 .074 Uiso calc R 1 . . H
C5 .7184(2) .6262(2) .1960(2) .0682(6) Uani d . 1 . . C
H5 .7955 .6800 .1777 .082 Uiso calc R 1 . . H
C6 .73122(19) .4943(2) .22387(19) .0615(5) Uani d . 1 . . C
H6 .8174 .4607 .2257 .074 Uiso calc R 1 . . H
C21 .35803(15) .37888(14) .26773(16) .0392(4) Uani d . 1 . . C
O21 .39893(13) .24527(12) .22774(17) .0668(4) Uani d D 1 . . O
H21 .413(3) .221(3) .296(2) .100 Uiso d D 1 . . H
C22 .26272(19) .3803(2) .41699(18) .0650(5) Uani d . 1 . . C
H22A .2360 .4703 .4442 .078 Uiso calc R 1 . . H
H22B .3139 .3437 .4748 .078 Uiso calc R 1 . . H
C23 .1293(2) .3011(3) .4398(2) .0867(7) Uani d . 1 . . C
H23A .1555 .2090 .4237 .104 Uiso calc R 1 . . H
H23B .0689 .3094 .5348 .104 Uiso calc R 1 . . H
C24 .04895(19) .3470(2) .3459(2) .0790(6) Uani d . 1 . . C
H24A -.0300 .2902 .3584 .095 Uiso calc R 1 . . H
H24B .0122 .4355 .3697 .095 Uiso calc R 1 . . H
C25 .14282(18) .34499(19) .1975(2) .0629(5) Uani d . 1 . . C
H25A .0913 .3810 .1396 .075 Uiso calc R 1 . . H
H25B .1702 .2549 .1706 .075 Uiso calc R 1 . . H
C26 .27376(18) .42450(18) .17571(18) .0532(4) Uani d . 1 . . C
H26A .2462 .5161 .1936 .064 Uiso calc R 1 . . H
H26B .3334 .4182 .0803 .064 Uiso calc R 1 . . H
C1' .64515(16) .27106(17) .29343(17) .0476(4) Uani d . 1 . . C
C2' .70566(16) .16565(16) .20540(17) .0471(4) Uani d . 1 . . C
C3' .7382(2) .0499(2) .2650(2) .0699(6) Uani d . 1 . . C
H3' .7798 -.0201 .2083 .084 Uiso calc R 1 . . H
C4' .7109(3) .0353(3) .4045(2) .0905(8) Uani d . 1 . . C
H4' .7343 -.0432 .4407 .109 Uiso calc R 1 . . H
C5' .6488(2) .1371(3) .4902(2) .0874(7) Uani d . 1 . . C
H5' .6279 .1274 .5848 .105 Uiso calc R 1 . . H
C6' .6180(2) .2533(2) .43466(19) .0658(5) Uani d . 1 . . C
H6' .5777 .3225 .4930 .079 Uiso calc R 1 . . H
C21' .73800(15) .17035(15) .04915(16) .0417(4) Uani d . 1 . . C
O21' .66381(13) .27664(12) .00785(12) .0575(4) Uani d D 1 . . O
H21' .5818(17) .262(2) .059(2) .086 Uiso d D 1 . . H
C22' .89460(17) .19291(18) -.02636(18) .0530(4) Uani d . 1 . . C
H22C .9197 .2766 .0007 .064 Uiso calc R 1 . . H
H22D .9497 .1246 .0009 .064 Uiso calc R 1 . . H
C23' .93111(19) .19259(19) -.18257(18) .0598(5) Uani d . 1 . . C
H23C .8869 .2688 -.2111 .072 Uiso calc R 1 . . H
H23D 1.0321 .1995 -.2254 .072 Uiso calc R 1 . . H
C24' .88363(19) .07003(19) -.2318(2) .0610(5) Uani d . 1 . . C
H24C .9370 -.0053 -.2146 .073 Uiso calc R 1 . . H
H24D .9018 .0774 -.3302 .073 Uiso calc R 1 . . H
C25' .72833(18) .04943(17) -.15906(19) .0563(5) Uani d . 1 . . C
H25C .7014 -.0322 -.1887 .068 Uiso calc R 1 . . H
H25D .6743 .1206 -.1834 .068 Uiso calc R 1 . . H
C26' .69536(18) .04461(17) -.00437(19) .0549(5) Uani d . 1 . . C
H26C .7448 -.0302 .0200 .066 Uiso calc R 1 . . H
H26D .5953 .0324 .0400 .066 Uiso calc R 1 . . H

loop_
_atom_site_aniso_label
_atom_site_aniso_U_11
_atom_site_aniso_U_22
_atom_site_aniso_U_33
_atom_site_aniso_U_12
_atom_site_aniso_U_13
_atom_site_aniso_U_23
C1 .0444(9) .0531(10) .0371(9) -.0020(7) -.0175(7) -.0073(7)
C2 .0443(8) .0396(8) .0329(8) -.0011(6) -.0125(7) -.0046(6)
C3 .0552(10) .0444(9) .0507(10) -.0015(8) -.0160(8) -.0043(8)
C4 .0727(13) .0456(10) .0657(13) -.0142(9) -.0203(10) -.0035(9)
C5 .0680(13) .0674(13) .0711(14) -.0306(10) -.0226(10) -.0074(10)
C6 .0482(10) .0783(14) .0645(12) -.0096(9) -.0261(9) -.0103(10)
C21 .0395(8) .0330(8) .0441(9) .0026(6) -.0128(7) -.0017(6)
O21 .0483(7) .0380(7) .1197(13) .0038(5) -.0347(8) -.0143(7)
C22 .0574(11) .0893(15) .0448(11) -.0108(10) -.0121(9) .0099(10)
C23 .0611(13) .126(2) .0633(14) -.0287(13) -.0078(11) .0290(13)
C24 .0390(10) .0971(17) .0942(17) -.0037(10) -.0131(11) .0040(13)
C25 .0493(10) .0687(12) .0778(14) -.0024(9) -.0310(10) .0047(10)
C26 .0524(10) .0605(11) .0506(11) -.0050(8) -.0225(8) .0038(8)
C1' .0375(8) .0642(11) .0452(10) .0049(7) -.0198(7) .0008(8)
C2' .0368(8) .0569(10) .0495(10) .0051(7) -.0181(7) .0069(8)
C3' .0708(13) .0741(13) .0626(13) .0263(10) -.0227(10) .0112(10)
C4' .0945(17) .1022(18) .0722(16) .0322(14) -.0295(13) .0301(14)
C5' .0854(16) .125(2) .0508(13) .0243(15) -.0260(12) .0172(13)
C6' .0658(12) .0910(15) .0461(11) .0143(10) -.0271(9) -.0013(10)
C21' .0375(8) .0406(8) .0486(9) .0067(6) -.0172(7) .0004(7)
O21' .0688(8) .0602(8) .0454(7) .0281(6) -.0240(6) -.0044(6)
C22' .0439(9) .0596(11) .0576(11) -.0094(8) -.0189(8) -.0032(8)
C23' .0481(10) .0705(12) .0540(11) -.0126(9) -.0066(8) -.0028(9)
C24' .0562(11) .0663(12) .0576(11) .0048(9) -.0145(9) -.0161(9)
C25' .0546(10) .0512(10) .0675(12) -.0036(8) -.0250(9) -.0128(9)
C26' .0462(9) .0497(10) .0678(12) -.0089(8) -.0170(9) .0018(9)

loop_
_atom_type_symbol
_atom_type_description
_atom_type_scat_dispersion_real
_atom_type_scat_dispersion_imag
_atom_type_scat_source
C C 0.0033 0.0016 'International Tables Vol C Tables 4.2.6.8 and 6.1.1.4'
H H 0.0000 0.0000 'International Tables Vol C Tables 4.2.6.8 and 6.1.1.4'
O O 0.0106 0.0060 'International Tables Vol C Tables 4.2.6.8 and 6.1.1.4'

loop_
_geom_angle_atom_site_label_1
_geom_angle_atom_site_label_2
_geom_angle_atom_site_label_3
_geom_angle
C6 C1 C2 118.32(16)
C6 C1 C1' 115.57(14)
C2 C1 C1' 125.79(14)
C3 C2 C1 117.72(14)
C3 C2 C21 118.44(13)
C1 C2 C21 123.83(13)
C4 C3 C2 122.60(17)
C5 C4 C3 119.56(18)
C4 C5 C6 119.67(17)
C5 C6 C1 122.11(17)
O21 C21 C22 109.24(14)
O21 C21 C26 104.09(13)
C22 C21 C26 109.23(14)
O21 C21 C2 110.31(11)
C22 C21 C2 111.25(13)
C26 C21 C2 112.46(12)
C21 C22 C23 111.95(16)
C24 C23 C22 112.18(17)
C25 C24 C23 110.73(16)
C24 C25 C26 111.14(16)
C25 C26 C21 113.12(14)
C6' C1' C2' 118.72(16)
C6' C1' C1 114.72(15)
C2' C1' C1 126.26(14)
C3' C2' C1' 117.60(16)
C3' C2' C21' 118.13(15)
C1' C2' C21' 124.27(14)
C4' C3' C2' 122.4(2)
C5' C4' C3' 119.7(2)
C6' C5' C4' 119.3(2)
C5' C6' C1' 122.14(19)
O21' C21' C22' 106.06(13)
O21' C21' C2' 111.69(12)
C22' C21' C2' 111.08(12)
O21' C21' C26' 106.35(13)
C22' C21' C26' 108.99(13)
C2' C21' C26' 112.37(13)
C23' C22' C21' 112.27(13)
C24' C23' C22' 112.34(15)
C23' C24' C25' 111.01(15)
C24' C25' C26' 110.66(14)
C25' C26' C21' 112.16(14)

loop_
_geom_bond_atom_site_label_1
_geom_bond_atom_site_label_2
_geom_bond_site_symmetry_2
_geom_bond_distance
_geom_bond_publ_flag
C1 C6 . 1.400(2) ?
C1 C2 . 1.410(2) ?
C1 C1' . 1.510(2) y
C2 C3 . 1.400(2) ?
C2 C21 . 1.535(2) ?
C3 C4 . 1.375(2) ?
C4 C5 . 1.365(3) ?
C5 C6 . 1.378(3) ?
C21 O21 . 1.4400(19) y
C21 C22 . 1.519(2) ?
C21 C26 . 1.524(2) ?
C22 C23 . 1.537(3) ?
C23 C24 . 1.512(3) ?
C24 C25 . 1.508(3) ?
C25 C26 . 1.520(2) ?
C1' C6' . 1.397(2) ?
C1' C2' . 1.411(2) ?
C2' C3' . 1.395(2) ?
C2' C21' . 1.533(2) ?
C3' C4' . 1.376(3) ?
C4' C5' . 1.374(3) ?
C5' C6' . 1.373(3) ?
C21' O21' . 1.4314(18) y
C21' C22' . 1.533(2) ?
C21' C26' . 1.536(2) ?
C22' C23' . 1.527(2) ?
C23' C24' . 1.509(3) ?
C24' C25' . 1.514(2) ?
C25' C26' . 1.516(2) ?

loop_
_geom_hbond_atom_site_label_D
_geom_hbond_atom_site_label_H
_geom_hbond_atom_site_label_A
_geom_hbond_distance_DH
_geom_hbond_distance_HA
_geom_hbond_distance_DA
_geom_hbond_angle_DHA
O21' H21' O21 0.837(15) 2.080(16) 2.893(2) 164(2)

loop_
_geom_torsion_atom_site_label_1
_geom_torsion_atom_site_label_2
_geom_torsion_atom_site_label_3
_geom_torsion_atom_site_label_4
_geom_torsion
_geom_torsion_publ_flag
C6 C1 C2 C3 -1.2(2) ?
C1' C1 C2 C3 171.95(14) ?
C6 C1 C2 C21 178.02(14) ?
C1' C1 C2 C21 -8.8(2) y
C1 C2 C3 C4 0.9(2) ?
C21 C2 C3 C4 -178.33(15) ?
C2 C3 C4 C5 0.4(3) ?
C3 C4 C5 C6 -1.4(3) ?
C4 C5 C6 C1 1.2(3) ?
C2 C1 C6 C5 0.2(3) ?
C1' C1 C6 C5 -173.65(17) ?
C3 C2 C21 O21 152.17(14) ?
C1 C2 C21 O21 -27.0(2) y
C3 C2 C21 C22 -86.43(18) ?
C1 C2 C21 C22 94.35(17) ?
C3 C2 C21 C26 36.46(19) ?
C1 C2 C21 C26 -142.75(15) ?
O21 C21 C22 C23 -59.5(2) ?
C26 C21 C22 C23 53.7(2) ?
C2 C21 C22 C23 178.46(15) ?
C21 C22 C23 C24 -55.1(3) ?
C22 C23 C24 C25 54.7(3) ?
C23 C24 C25 C26 -54.8(2) ?
C24 C25 C26 C21 56.4(2) ?
O21 C21 C26 C25 61.45(18) ?
C22 C21 C26 C25 -55.12(19) ?
C2 C21 C26 C25 -179.15(14) ?
C6 C1 C1' C6' 86.67(19) ?
C2 C1 C1' C6' -86.64(19) ?
C6 C1 C1' C2' -87.0(2) ?
C2 C1 C1' C2' 99.7(2) y
C6' C1' C2' C3' -1.5(2) ?
C1 C1' C2' C3' 171.91(16) ?
C6' C1' C2' C21' 178.59(15) ?
C1 C1' C2' C21' -8.0(2) y
C1' C2' C3' C4' 1.3(3) ?
C21' C2' C3' C4' -178.84(19) ?
C2' C3' C4' C5' 0.3(4) ?
C3' C4' C5' C6' -1.6(4) ?
C4' C5' C6' C1' 1.3(3) ?
C2' C1' C6' C5' 0.3(3) ?
C1 C1' C6' C5' -173.88(18) ?
C3' C2' C21' O21' 162.94(15) ?
C1' C2' C21' O21' -17.2(2) y
C3' C2' C21' C22' -78.88(19) ?
C1' C2' C21' C22' 101.02(17) ?
C3' C2' C21' C26' 43.5(2) ?
C1' C2' C21' C26' -136.58(16) ?
O21' C21' C22' C23' -60.75(17) ?
C2' C21' C22' C23' 177.71(14) ?
C26' C21' C22' C23' 53.38(18) ?
C21' C22' C23' C24' -53.9(2) ?
C22' C23' C24' C25' 54.4(2) ?
C23' C24' C25' C26' -56.2(2) ?
C24' C25' C26' C21' 58.20(19) ?
O21' C21' C26' C25' 57.84(17) ?
C22' C21' C26' C25' -56.10(18) ?
C2' C21' C26' C25' -179.67(13) ?

loop_
_cod_related_entry_id
_cod_related_entry_database
_cod_related_entry_code
1 ChemSpider 21137086
